data_4517571
loop_
_publ_author_name
'Mahato, Sanjit K.'
'Chatani, Naoto'

_publ_section_title
;
 The Iridium(III)-Catalyzed Direct C(sp2)-- and C(sp3)--H Alkynylation of
 2-Acylimidazoles with Various Alkynyl Bromides: Understanding the Full
 Catalytic Cycle
;
_journal_issue 9
_journal_name_full 'ACS Catalysis'
_journal_page_first 5173
_journal_page_last 5178
_journal_paper_doi 10.1021/acscatal.0c01189
_journal_volume 10
_journal_year 2020
_chemical_formula_moiety 'C22 H26 Cl Ir N2 O'
_chemical_formula_sum 'C22 H26 Cl Ir N2 O'
_chemical_formula_weight 562.13
_space_group_crystal_system monoclinic
_space_group_IT_number 14
_space_group_name_Hall '-P 2yn'
_space_group_name_H-M_alt 'P 1 21/n 1'
_atom_sites_solution_hydrogens geom
_atom_sites_solution_primary direct
_atom_sites_solution_secondary difmap
_cell_angle_alpha 90.0000
_cell_angle_beta 93.722(3)
_cell_angle_gamma 90.0000
_cell_formula_units_Z 4
_cell_length_a 8.0634(2)
_cell_length_b 19.6046(6)
_cell_length_c 12.6297(4)
_cell_measurement_reflns_used 9205
_cell_measurement_temperature 123
_cell_measurement_theta_max 30.80
_cell_measurement_theta_min 2.61
_cell_volume 1992.29(10)
_computing_cell_refinement 'CrysAlisPro 1.171.39.46e (Rigaku OD, 2018)'
_computing_data_collection 'CrysAlisPro 1.171.39.46e (Rigaku OD, 2018)'
_computing_data_reduction 'CrysAlisPro 1.171.39.46e (Rigaku OD, 2018)'
_computing_molecular_graphics 'CrystalStructure 4.2.5'
_computing_publication_material 'CrystalStructure 4.2.5 (Rigaku, 2017)'
_computing_structure_refinement 'SHELXL97 (Sheldrick, 2008)'
_computing_structure_solution 'Il Milione (Burla, et al., 2007)'
_diffrn_ambient_temperature 123
_diffrn_detector_area_resol_mean 5.811
_diffrn_measured_fraction_theta_full 0.810
_diffrn_measured_fraction_theta_max 0.810
_diffrn_measurement_device_type 'Rigaku XtaLAB P200'
_diffrn_measurement_method \w
_diffrn_radiation_type 'Mo K\a'
_diffrn_radiation_wavelength 0.71073
_diffrn_reflns_av_R_equivalents 0.0455
_diffrn_reflns_Laue_measured_fraction_full 0.000
_diffrn_reflns_Laue_measured_fraction_max 0.000
_diffrn_reflns_limit_h_max 11
_diffrn_reflns_limit_h_min -8
_diffrn_reflns_limit_k_max 26
_diffrn_reflns_limit_k_min -25
_diffrn_reflns_limit_l_max 17
_diffrn_reflns_limit_l_min -15
_diffrn_reflns_number 13998
_diffrn_reflns_point_group_measured_fraction_full 0.000
_diffrn_reflns_point_group_measured_fraction_max 0.000
_diffrn_reflns_theta_full 30.730
_diffrn_reflns_theta_max 30.730
_diffrn_reflns_theta_min 1.921
_diffrn_standards_number 0
_exptl_absorpt_coefficient_mu 6.869
_exptl_absorpt_correction_T_max 0.503
_exptl_absorpt_correction_T_min 0.043
_exptl_absorpt_correction_type multi-scan
_exptl_absorpt_process_details
;
CrysAlisPro 1.171.39.46e (Rigaku Oxford Diffraction, 2018)
Empirical absorption correction using spherical harmonics,
 implemented in SCALE3 ABSPACK scaling algorithm.
;
_exptl_crystal_colour red
_exptl_crystal_density_diffrn 1.874
_exptl_crystal_density_method 'not measured'
_exptl_crystal_description prism
_exptl_crystal_F_000 1096.00
_exptl_crystal_size_max 0.700
_exptl_crystal_size_mid 0.100
_exptl_crystal_size_min 0.100
_refine_diff_density_max 1.97
_refine_diff_density_min -3.48
_refine_ls_extinction_method none
_refine_ls_goodness_of_fit_ref 1.088
_refine_ls_hydrogen_treatment noref
_refine_ls_number_parameters 244
_refine_ls_number_reflns 5026
_refine_ls_number_restraints 0
_refine_ls_R_factor_all 0.0416
_refine_ls_R_factor_gt 0.0344
_refine_ls_shift/su_max 0.001
_refine_ls_structure_factor_coef Fsqd
_refine_ls_weighting_details 'w = 1/[\s^2^(Fo^2^)+(0.0431P)^2^] where P=(Fo^2^+2Fc^2^)/3'
_refine_ls_weighting_scheme calc
_refine_ls_wR_factor_gt 0.0839
_refine_ls_wR_factor_ref 0.0867
_reflns_number_gt 4215
_reflns_number_total 5026
_reflns_threshold_expression F^2^>2.0\s(F^2^)
_cod_data_source_file cs0c01189_si_004.cif
_cod_data_source_block xcalibur
_cod_depositor_comments
;
The following automatic conversions were performed:

data name '_atom_site_symetry_multiplicity' was replaced with
'_atom_site_symmetry_multiplicity' as specified in the replacement
file
'/home/data/users/saulius/crontab/automatic-downloads/rss-feeds/ACS/lib/lists/replacement-tags.lst'.

Automatic conversion script
Id: cif_correct_tags 7550 2019-12-06 10:49:48Z antanas 

 Adding full bibliography for 4517571--4517575.cif.

 Adding full bibliography for 4517571--4517575.cif.
;
_cod_database_code 4517571

loop_
_space_group_symop_id
_space_group_symop_operation_xyz
1 +X,+Y,+Z
2 1/2-X,1/2+Y,1/2-Z
3 -X,-Y,-Z
4 -1/2+X,-1/2-Y,-1/2+Z

loop_
_atom_site_label
_atom_site_type_symbol
_atom_site_fract_x
_atom_site_fract_y
_atom_site_fract_z
_atom_site_U_iso_or_equiv
_atom_site_adp_type
_atom_site_occupancy
_atom_site_symmetry_multiplicity
_atom_site_calc_flag
_atom_site_refinement_flags
_atom_site_disorder_assembly
_atom_site_disorder_group
Ir1 Ir 0.482839(18) 0.126258(8) 0.677316(12) 0.01184(7) Uani 1 1 d . . .
Cl1 Cl 0.70552(14) 0.04973(6) 0.63686(9) 0.0204(2) Uani 1 1 d . . .
O1 O 0.1827(4) 0.08973(17) 0.9573(3) 0.0225(7) Uani 1 1 d . . .
N1 N 0.1227(4) -0.00204(18) 0.7811(3) 0.0143(7) Uani 1 1 d . . .
N2 N 0.3403(4) 0.04258(18) 0.7112(3) 0.0152(7) Uani 1 1 d . . .
C1 C 0.4667(5) 0.1041(2) 0.9177(3) 0.0137(8) Uani 1 1 d . . .
C2 C 0.5669(6) 0.12237(19) 0.8335(3) 0.0142(8) Uani 1 1 d . . .
C3 C 0.7290(6) 0.1444(2) 0.8617(4) 0.0197(9) Uani 1 1 d . . .
C4 C 0.7907(6) 0.1496(2) 0.9653(4) 0.0220(10) Uani 1 1 d . . .
C5 C 0.6912(6) 0.1307(2) 1.0472(4) 0.0208(10) Uani 1 1 d . . .
C6 C 0.5298(6) 0.1078(2) 1.0251(3) 0.0162(9) Uani 1 1 d . . .
C7 C 0.4344(6) 0.0847(2) 1.1177(3) 0.0213(9) Uani 1 1 d . . .
C8 C 0.2923(5) 0.0808(2) 0.8956(3) 0.0150(8) Uani 1 1 d . . .
C9 C 0.2522(5) 0.0422(2) 0.7969(4) 0.0161(9) Uani 1 1 d . . .
C10 C 0.2683(6) -0.0024(2) 0.6404(3) 0.0186(9) Uani 1 1 d . . .
C11 C 0.1329(6) -0.0304(2) 0.6829(4) 0.0212(10) Uani 1 1 d . . .
C12 C -0.0087(6) -0.0175(3) 0.8533(4) 0.0243(10) Uani 1 1 d . . .
C13 C 0.4637(6) 0.2355(2) 0.6745(3) 0.0199(10) Uani 1 1 d . . .
C14 C 0.5567(5) 0.2143(2) 0.5876(4) 0.0188(9) Uani 1 1 d . . .
C15 C 0.4435(5) 0.1750(2) 0.5155(3) 0.0160(8) Uani 1 1 d . . .
C16 C 0.2899(5) 0.1705(2) 0.5619(4) 0.0183(9) Uani 1 1 d . . .
C17 C 0.3010(6) 0.2054(2) 0.6614(3) 0.0188(9) Uani 1 1 d . . .
C18 C 0.5230(7) 0.2831(3) 0.7630(5) 0.0362(13) Uani 1 1 d . . .
C19 C 0.7290(6) 0.2344(3) 0.5649(5) 0.0323(12) Uani 1 1 d . . .
C20 C 0.4854(7) 0.1467(3) 0.4110(4) 0.0282(11) Uani 1 1 d . . .
C21 C 0.1392(7) 0.1341(3) 0.5141(4) 0.0282(11) Uani 1 1 d . . .
C22 C 0.1591(6) 0.2185(3) 0.7317(4) 0.0329(12) Uani 1 1 d . . .
H1 H 0.7961 0.1560 0.8003 0.030 Uiso 1 1 d . . .
H2 H 0.9030 0.1672 0.9797 0.000 Uiso 1 1 d . . .
H3 H 0.7406 0.1311 1.1140 0.007 Uiso 1 1 d . . .
H4 H 0.5064 0.0792 1.1760 0.004 Uiso 1 1 d . . .
H5 H 0.3769 0.0450 1.1078 0.026 Uiso 1 1 d . . .
H6 H 0.3515 0.1172 1.1278 0.030 Uiso 1 1 d . . .
H7 H 0.2997 -0.0072 0.5871 0.004 Uiso 1 1 d . . .
H8 H 0.0563 -0.0657 0.6567 0.030 Uiso 1 1 d . . .
H9 H 0.0419 -0.0277 0.9241 0.029 Uiso 1 1 d . . .
H12 H 0.4891 0.3303 0.7442 0.055 Uiso 1 1 d . . .
H10 H -0.0728 -0.0571 0.8264 0.029 Uiso 1 1 d . . .
H11 H -0.0827 0.0219 0.8572 0.029 Uiso 1 1 d . . .
H13 H 0.4709 0.2681 0.8283 0.033 Uiso 1 1 d . . .
H14 H 0.6526 0.2865 0.7754 0.061 Uiso 1 1 d . . .
H15 H 0.7791 0.2492 0.6253 0.014 Uiso 1 1 d . . .
H16 H 0.7880 0.1968 0.5368 0.049 Uiso 1 1 d . . .
H17 H 0.7349 0.2693 0.5118 0.036 Uiso 1 1 d . . .
H18 H 0.6036 0.1368 0.4110 0.029 Uiso 1 1 d . . .
H19 H 0.4567 0.1772 0.3506 0.033 Uiso 1 1 d . . .
H20 H 0.4138 0.1127 0.3963 0.015 Uiso 1 1 d . . .
H21 H 0.1742 0.0957 0.4711 0.034 Uiso 1 1 d . . .
H22 H 0.0721 0.1658 0.4692 0.034 Uiso 1 1 d . . .
H23 H 0.0730 0.1170 0.5709 0.034 Uiso 1 1 d . . .
H24 H 0.2095 0.2339 0.7982 0.027 Uiso 1 1 d . . .
H25 H 0.0927 0.2629 0.7006 0.042 Uiso 1 1 d . . .
H26 H 0.0826 0.1761 0.7254 0.018 Uiso 1 1 d . . .

loop_
_atom_site_aniso_label
_atom_site_aniso_U_11
_atom_site_aniso_U_22
_atom_site_aniso_U_33
_atom_site_aniso_U_23
_atom_site_aniso_U_13
_atom_site_aniso_U_12
Ir1 0.01340(10) 0.01100(11) 0.01103(10) -0.00045(6) 0.00010(6) 0.00084(6)
Cl1 0.0224(5) 0.0222(5) 0.0169(5) -0.0022(4) 0.0027(4) 0.0086(4)
O1 0.0198(16) 0.0300(18) 0.0181(16) -0.0047(14) 0.0055(13) -0.0018(14)
N1 0.0167(18) 0.0133(17) 0.0128(17) -0.0016(14) 0.0006(14) -0.0035(14)
N2 0.0191(18) 0.0153(18) 0.0111(17) 0.0001(14) -0.0003(14) -0.0006(15)
C1 0.016(2) 0.0096(18) 0.016(2) -0.0007(16) -0.0005(16) 0.0032(16)
C2 0.019(2) 0.009(2) 0.013(2) -0.0003(15) -0.0051(16) 0.0028(16)
C3 0.017(2) 0.022(2) 0.020(2) -0.0050(19) 0.0035(18) -0.0009(19)
C4 0.018(2) 0.023(2) 0.024(2) -0.005(2) -0.0061(18) 0.0017(19)
C5 0.024(2) 0.021(2) 0.016(2) -0.0063(17) -0.0073(18) 0.0047(18)
C6 0.025(2) 0.016(2) 0.0077(19) -0.0011(16) -0.0003(16) 0.0026(18)
C7 0.026(2) 0.028(2) 0.0103(19) 0.0009(18) 0.0011(17) 0.002(2)
C8 0.016(2) 0.0132(19) 0.016(2) 0.0024(17) 0.0025(16) -0.0017(17)
C9 0.015(2) 0.014(2) 0.019(2) 0.0000(17) -0.0007(16) 0.0014(17)
C10 0.029(2) 0.015(2) 0.012(2) -0.0038(17) 0.0019(17) -0.0001(18)
C11 0.029(2) 0.015(2) 0.019(2) -0.0039(18) -0.0047(18) -0.0041(19)
C12 0.023(2) 0.027(3) 0.023(2) 0.006(2) 0.0041(19) -0.007(2)
C13 0.029(3) 0.010(2) 0.021(2) -0.0003(16) 0.0003(19) 0.0039(17)
C14 0.017(2) 0.013(2) 0.027(2) 0.0065(18) 0.0012(18) 0.0004(17)
C15 0.022(2) 0.013(2) 0.013(2) 0.0054(16) 0.0044(16) -0.0010(17)
C16 0.016(2) 0.016(2) 0.022(2) 0.0049(18) -0.0023(17) 0.0006(17)
C17 0.022(2) 0.022(2) 0.013(2) 0.0040(18) 0.0015(17) 0.0094(18)
C18 0.053(4) 0.019(2) 0.035(3) -0.009(2) -0.013(3) 0.004(2)
C19 0.023(2) 0.029(3) 0.045(3) 0.011(2) -0.003(2) -0.007(2)
C20 0.043(3) 0.027(2) 0.016(2) 0.008(2) 0.009(2) 0.001(2)
C21 0.022(3) 0.036(3) 0.025(3) 0.007(2) -0.007(2) -0.001(2)
C22 0.029(3) 0.042(3) 0.029(3) 0.005(2) 0.012(2) 0.019(2)

loop_
_atom_type_symbol
_atom_type_description
_atom_type_scat_dispersion_real
_atom_type_scat_dispersion_imag
_atom_type_scat_source
C C 0.0033 0.0016
;
International Tables for Crystallography
(Vol. C, Tables 4.2.6.8 and 6.1.1.4)
;
H H 0.0000 0.0000
;
International Tables for Crystallography
(Vol. C, Table 6.1.1.4)
;
Cl Cl 0.1484 0.1585
;
International Tables for Crystallography
(Vol. C, Tables 4.2.6.8 and 6.1.1.4)
;
Ir Ir -1.4442 7.9887
;
International Tables for Crystallography
(Vol. C, Tables 4.2.6.8 and 6.1.1.4)
;
N N 0.0061 0.0033
;
International Tables for Crystallography
(Vol. C, Tables 4.2.6.8 and 6.1.1.4)
;
O O 0.0106 0.0060
;
International Tables for Crystallography
(Vol. C, Tables 4.2.6.8 and 6.1.1.4)
;

loop_
_geom_angle_atom_site_label_1
_geom_angle_atom_site_label_2
_geom_angle_atom_site_label_3
_geom_angle
_geom_angle_site_symmetry_1
_geom_angle_site_symmetry_3
_geom_angle_publ_flag
C2 Ir1 N2 85.67(15) . . ?
C2 Ir1 C17 107.49(17) . . ?
N2 Ir1 C17 102.05(17) . . ?
C2 Ir1 C13 94.15(16) . . ?
N2 Ir1 C13 139.10(16) . . ?
C17 Ir1 C13 39.25(18) . . ?
C2 Ir1 C14 116.64(17) . . ?
N2 Ir1 C14 156.39(16) . . ?
C17 Ir1 C14 65.33(17) . . ?
C13 Ir1 C14 38.68(17) . . ?
C2 Ir1 C16 144.67(17) . . ?
N2 Ir1 C16 94.04(15) . . ?
C17 Ir1 C16 38.03(17) . . ?
C13 Ir1 C16 63.63(17) . . ?
C14 Ir1 C16 63.50(16) . . ?
C2 Ir1 C15 155.01(16) . . ?
N2 Ir1 C15 118.45(15) . . ?
C17 Ir1 C15 63.41(16) . . ?
C13 Ir1 C15 63.73(16) . . ?
C14 Ir1 C15 38.58(16) . . ?
C16 Ir1 C15 36.47(16) . . ?
C2 Ir1 Cl1 88.65(12) . . ?
N2 Ir1 Cl1 88.95(10) . . ?
C17 Ir1 Cl1 160.92(12) . . ?
C13 Ir1 Cl1 131.95(12) . . ?
C14 Ir1 Cl1 98.67(12) . . ?
C16 Ir1 Cl1 126.67(12) . . ?
C15 Ir1 Cl1 97.68(11) . . ?
C9 N1 C11 107.6(4) . . ?
C9 N1 C12 128.0(4) . . ?
C11 N1 C12 124.4(4) . . ?
C9 N2 C10 107.6(4) . . ?
C9 N2 Ir1 120.4(3) . . ?
C10 N2 Ir1 126.8(3) . . ?
C6 C1 C2 121.1(4) . . ?
C6 C1 C8 118.1(4) . . ?
C2 C1 C8 120.8(4) . . ?
C3 C2 C1 116.9(4) . . ?
C3 C2 Ir1 118.7(3) . . ?
C1 C2 Ir1 124.2(3) . . ?
C4 C3 C2 122.7(4) . . ?
C4 C3 H1 122.8 . . ?
C2 C3 H1 114.5 . . ?
C3 C4 C5 119.7(4) . . ?
C3 C4 H2 118.6 . . ?
C5 C4 H2 121.7 . . ?
C6 C5 C4 120.8(4) . . ?
C6 C5 H3 122.5 . . ?
C4 C5 H3 116.5 . . ?
C5 C6 C1 118.8(4) . . ?
C5 C6 C7 117.4(4) . . ?
C1 C6 C7 123.7(4) . . ?
C6 C7 H4 109.2 . . ?
C6 C7 H5 115.5 . . ?
H4 C7 H5 107.5 . . ?
C6 C7 H6 107.8 . . ?
H4 C7 H6 113.1 . . ?
H5 C7 H6 103.8 . . ?
O1 C8 C9 118.8(4) . . ?
O1 C8 C1 123.1(4) . . ?
C9 C8 C1 118.0(4) . . ?
N2 C9 N1 109.2(4) . . ?
N2 C9 C8 125.7(4) . . ?
N1 C9 C8 125.0(4) . . ?
N2 C10 C11 108.8(4) . . ?
N2 C10 H7 121.6 . . ?
C11 C10 H7 129.5 . . ?
C10 C11 N1 106.8(4) . . ?
C10 C11 H8 131.4 . . ?
N1 C11 H8 121.7 . . ?
N1 C12 H9 109.5 . . ?
N1 C12 H10 109.5 . . ?
H9 C12 H10 109.5 . . ?
N1 C12 H11 109.4 . . ?
H9 C12 H11 109.5 . . ?
H10 C12 H11 109.5 . . ?
C14 C13 C17 108.2(4) . . ?
C14 C13 C18 126.2(5) . . ?
C17 C13 C18 125.6(4) . . ?
C14 C13 Ir1 71.5(3) . . ?
C17 C13 Ir1 69.9(3) . . ?
C18 C13 Ir1 125.8(3) . . ?
C13 C14 C15 107.0(4) . . ?
C13 C14 C19 127.8(4) . . ?
C15 C14 C19 124.8(4) . . ?
C13 C14 Ir1 69.8(3) . . ?
C15 C14 Ir1 74.0(2) . . ?
C19 C14 Ir1 127.0(3) . . ?
C16 C15 C14 107.7(4) . . ?
C16 C15 C20 127.0(4) . . ?
C14 C15 C20 125.3(4) . . ?
C16 C15 Ir1 70.9(2) . . ?
C14 C15 Ir1 67.4(2) . . ?
C20 C15 Ir1 128.1(3) . . ?
C15 C16 C17 109.3(4) . . ?
C15 C16 C21 125.0(5) . . ?
C17 C16 C21 125.7(4) . . ?
C15 C16 Ir1 72.6(2) . . ?
C17 C16 Ir1 67.1(2) . . ?
C21 C16 Ir1 126.0(3) . . ?
C16 C17 C13 107.6(4) . . ?
C16 C17 C22 126.2(4) . . ?
C13 C17 C22 125.5(4) . . ?
C16 C17 Ir1 74.9(3) . . ?
C13 C17 Ir1 70.9(2) . . ?
C22 C17 Ir1 127.5(3) . . ?
C13 C18 H12 109.4 . . ?
C13 C18 H13 107.5 . . ?
H12 C18 H13 110.5 . . ?
C13 C18 H14 114.5 . . ?
H12 C18 H14 103.5 . . ?
H13 C18 H14 111.5 . . ?
C14 C19 H15 107.4 . . ?
C14 C19 H16 111.1 . . ?
H15 C19 H16 111.1 . . ?
C14 C19 H17 114.3 . . ?
H15 C19 H17 109.0 . . ?
H16 C19 H17 103.9 . . ?
C15 C20 H18 110.6 . . ?
C15 C20 H19 113.9 . . ?
H18 C20 H19 107.6 . . ?
C15 C20 H20 106.3 . . ?
H18 C20 H20 118.1 . . ?
H19 C20 H20 100.2 . . ?
C16 C21 H21 109.4 . . ?
C16 C21 H22 109.5 . . ?
H21 C21 H22 109.5 . . ?
C16 C21 H23 109.4 . . ?
H21 C21 H23 109.4 . . ?
H22 C21 H23 109.5 . . ?
C17 C22 H24 105.9 . . ?
C17 C22 H25 107.4 . . ?
H24 C22 H25 103.7 . . ?
C17 C22 H26 106.7 . . ?
H24 C22 H26 122.4 . . ?
H25 C22 H26 109.9 . . ?

loop_
_geom_bond_atom_site_label_1
_geom_bond_atom_site_label_2
_geom_bond_distance
_geom_bond_site_symmetry_2
_geom_bond_publ_flag
Ir1 C2 2.045(4) . ?
Ir1 N2 2.064(4) . ?
Ir1 C17 2.134(4) . ?
Ir1 C13 2.147(5) . ?
Ir1 C14 2.170(4) . ?
Ir1 C16 2.237(4) . ?
Ir1 C15 2.259(4) . ?
Ir1 Cl1 2.4197(10) . ?
O1 C8 1.229(5) . ?
N1 C9 1.362(5) . ?
N1 C11 1.367(6) . ?
N1 C12 1.474(6) . ?
N2 C9 1.333(6) . ?
N2 C10 1.359(5) . ?
C1 C6 1.420(6) . ?
C1 C2 1.422(6) . ?
C1 C8 1.488(6) . ?
C2 C3 1.401(6) . ?
C3 C4 1.373(7) . ?
C3 H1 1.0006 . ?
C4 C5 1.399(7) . ?
C4 H2 0.9749 . ?
C5 C6 1.387(7) . ?
C5 H3 0.9095 . ?
C6 C7 1.510(6) . ?
C7 H4 0.9141 . ?
C7 H5 0.9114 . ?
C7 H6 0.9374 . ?
C8 C9 1.476(6) . ?
C10 C11 1.363(6) . ?
C10 H7 0.7407 . ?
C11 H8 0.9705 . ?
C12 H9 0.9797 . ?
C12 H10 0.9799 . ?
C12 H11 0.9801 . ?
C13 C14 1.430(6) . ?
C13 C17 1.438(7) . ?
C13 C18 1.510(7) . ?
C14 C15 1.466(6) . ?
C14 C19 1.489(7) . ?
C15 C16 1.407(6) . ?
C15 C20 1.491(7) . ?
C16 C17 1.427(6) . ?
C16 C21 1.502(7) . ?
C17 C22 1.516(6) . ?
C18 H12 0.9893 . ?
C18 H13 0.9943 . ?
C18 H14 1.0492 . ?
C19 H15 0.8884 . ?
C19 H16 0.9580 . ?
C19 H17 0.9612 . ?
C20 H18 0.9729 . ?
C20 H19 0.9841 . ?
C20 H20 0.8925 . ?
C21 H21 0.9805 . ?
C21 H22 0.9789 . ?
C21 H23 0.9805 . ?
C22 H24 0.9581 . ?
C22 H25 1.0812 . ?
C22 H26 1.0354 . ?

loop_
_geom_torsion_atom_site_label_1
_geom_torsion_atom_site_label_2
_geom_torsion_atom_site_label_3
_geom_torsion_atom_site_label_4
_geom_torsion
_geom_torsion_site_symmetry_1
_geom_torsion_site_symmetry_2
_geom_torsion_site_symmetry_3
_geom_torsion_site_symmetry_4
_geom_torsion_publ_flag
C2 Ir1 N2 C9 47.2(3) . . . . ?
C17 Ir1 N2 C9 -59.8(4) . . . . ?
C13 Ir1 N2 C9 -44.2(4) . . . . ?
C14 Ir1 N2 C9 -114.6(4) . . . . ?
C16 Ir1 N2 C9 -97.4(3) . . . . ?
C15 Ir1 N2 C9 -125.9(3) . . . . ?
Cl1 Ir1 N2 C9 135.9(3) . . . . ?
C2 Ir1 N2 C10 -161.4(4) . . . . ?
C17 Ir1 N2 C10 91.7(4) . . . . ?
C13 Ir1 N2 C10 107.3(4) . . . . ?
C14 Ir1 N2 C10 36.9(6) . . . . ?
C16 Ir1 N2 C10 54.1(4) . . . . ?
C15 Ir1 N2 C10 25.5(4) . . . . ?
Cl1 Ir1 N2 C10 -72.6(4) . . . . ?
C6 C1 C2 C3 -0.4(6) . . . . ?
C8 C1 C2 C3 179.4(4) . . . . ?
C6 C1 C2 Ir1 -174.9(3) . . . . ?
C8 C1 C2 Ir1 5.0(6) . . . . ?
N2 Ir1 C2 C3 149.2(4) . . . . ?
C17 Ir1 C2 C3 -109.5(4) . . . . ?
C13 Ir1 C2 C3 -71.8(4) . . . . ?
C14 Ir1 C2 C3 -38.9(4) . . . . ?
C16 Ir1 C2 C3 -120.0(4) . . . . ?
C15 Ir1 C2 C3 -45.3(6) . . . . ?
Cl1 Ir1 C2 C3 60.1(3) . . . . ?
N2 Ir1 C2 C1 -36.5(3) . . . . ?
C17 Ir1 C2 C1 64.8(4) . . . . ?
C13 Ir1 C2 C1 102.5(4) . . . . ?
C14 Ir1 C2 C1 135.4(3) . . . . ?
C16 Ir1 C2 C1 54.4(5) . . . . ?
C15 Ir1 C2 C1 129.1(4) . . . . ?
Cl1 Ir1 C2 C1 -125.5(3) . . . . ?
C1 C2 C3 C4 -1.0(7) . . . . ?
Ir1 C2 C3 C4 173.7(4) . . . . ?
C2 C3 C4 C5 1.8(7) . . . . ?
C3 C4 C5 C6 -1.1(7) . . . . ?
C4 C5 C6 C1 -0.2(7) . . . . ?
C4 C5 C6 C7 176.6(4) . . . . ?
C2 C1 C6 C5 1.0(6) . . . . ?
C8 C1 C6 C5 -178.8(4) . . . . ?
C2 C1 C6 C7 -175.7(4) . . . . ?
C8 C1 C6 C7 4.5(6) . . . . ?
C6 C1 C8 O1 29.4(6) . . . . ?
C2 C1 C8 O1 -150.5(4) . . . . ?
C6 C1 C8 C9 -147.6(4) . . . . ?
C2 C1 C8 C9 32.6(6) . . . . ?
C10 N2 C9 N1 -0.8(5) . . . . ?
Ir1 N2 C9 N1 155.5(3) . . . . ?
C10 N2 C9 C8 176.4(4) . . . . ?
Ir1 N2 C9 C8 -27.2(6) . . . . ?
C11 N1 C9 N2 0.8(5) . . . . ?
C12 N1 C9 N2 -178.4(4) . . . . ?
C11 N1 C9 C8 -176.5(4) . . . . ?
C12 N1 C9 C8 4.4(7) . . . . ?
O1 C8 C9 N2 162.1(4) . . . . ?
C1 C8 C9 N2 -20.9(6) . . . . ?
O1 C8 C9 N1 -21.2(6) . . . . ?
C1 C8 C9 N1 155.9(4) . . . . ?
C9 N2 C10 C11 0.5(5) . . . . ?
Ir1 N2 C10 C11 -153.9(3) . . . . ?
N2 C10 C11 N1 -0.1(5) . . . . ?
C9 N1 C11 C10 -0.4(5) . . . . ?
C12 N1 C11 C10 178.8(4) . . . . ?
C2 Ir1 C13 C14 128.9(3) . . . . ?
N2 Ir1 C13 C14 -142.9(3) . . . . ?
C17 Ir1 C13 C14 -118.2(4) . . . . ?
C16 Ir1 C13 C14 -79.8(3) . . . . ?
C15 Ir1 C13 C14 -38.9(3) . . . . ?
Cl1 Ir1 C13 C14 37.0(3) . . . . ?
C2 Ir1 C13 C17 -112.8(3) . . . . ?
N2 Ir1 C13 C17 -24.6(4) . . . . ?
C14 Ir1 C13 C17 118.2(4) . . . . ?
C16 Ir1 C13 C17 38.5(2) . . . . ?
C15 Ir1 C13 C17 79.4(3) . . . . ?
Cl1 Ir1 C13 C17 155.3(2) . . . . ?
C2 Ir1 C13 C18 7.2(4) . . . . ?
N2 Ir1 C13 C18 95.4(5) . . . . ?
C17 Ir1 C13 C18 120.0(5) . . . . ?
C14 Ir1 C13 C18 -121.8(5) . . . . ?
C16 Ir1 C13 C18 158.5(5) . . . . ?
C15 Ir1 C13 C18 -160.7(5) . . . . ?
Cl1 Ir1 C13 C18 -84.8(4) . . . . ?
C17 C13 C14 C15 4.6(5) . . . . ?
C18 C13 C14 C15 -173.5(4) . . . . ?
Ir1 C13 C14 C15 65.2(3) . . . . ?
C17 C13 C14 C19 177.7(4) . . . . ?
C18 C13 C14 C19 -0.4(8) . . . . ?
Ir1 C13 C14 C19 -121.7(5) . . . . ?
C17 C13 C14 Ir1 -60.6(3) . . . . ?
C18 C13 C14 Ir1 121.3(5) . . . . ?
C2 Ir1 C14 C13 -60.2(3) . . . . ?
N2 Ir1 C14 C13 99.3(4) . . . . ?
C17 Ir1 C14 C13 37.8(3) . . . . ?
C16 Ir1 C14 C13 80.1(3) . . . . ?
C15 Ir1 C14 C13 115.5(4) . . . . ?
Cl1 Ir1 C14 C13 -153.1(2) . . . . ?
C2 Ir1 C14 C15 -175.7(2) . . . . ?
N2 Ir1 C14 C15 -16.1(5) . . . . ?
C17 Ir1 C14 C15 -77.6(3) . . . . ?
C13 Ir1 C14 C15 -115.5(4) . . . . ?
C16 Ir1 C14 C15 -35.3(2) . . . . ?
Cl1 Ir1 C14 C15 91.5(2) . . . . ?
C2 Ir1 C14 C19 62.5(5) . . . . ?
N2 Ir1 C14 C19 -137.9(4) . . . . ?
C17 Ir1 C14 C19 160.6(5) . . . . ?
C13 Ir1 C14 C19 122.7(6) . . . . ?
C16 Ir1 C14 C19 -157.1(5) . . . . ?
C15 Ir1 C14 C19 -121.8(5) . . . . ?
Cl1 Ir1 C14 C19 -30.3(4) . . . . ?
C13 C14 C15 C16 -2.7(5) . . . . ?
C19 C14 C15 C16 -176.1(4) . . . . ?
Ir1 C14 C15 C16 59.7(3) . . . . ?
C13 C14 C15 C20 176.0(4) . . . . ?
C19 C14 C15 C20 2.6(7) . . . . ?
Ir1 C14 C15 C20 -121.6(4) . . . . ?
C13 C14 C15 Ir1 -62.4(3) . . . . ?
C19 C14 C15 Ir1 124.2(4) . . . . ?
C2 Ir1 C15 C16 -110.3(4) . . . . ?
N2 Ir1 C15 C16 53.3(3) . . . . ?
C17 Ir1 C15 C16 -36.4(3) . . . . ?
C13 Ir1 C15 C16 -80.5(3) . . . . ?
C14 Ir1 C15 C16 -119.5(4) . . . . ?
Cl1 Ir1 C15 C16 146.2(2) . . . . ?
C2 Ir1 C15 C14 9.2(5) . . . . ?
N2 Ir1 C15 C14 172.7(2) . . . . ?
C17 Ir1 C15 C14 83.0(3) . . . . ?
C13 Ir1 C15 C14 39.0(3) . . . . ?
C16 Ir1 C15 C14 119.5(4) . . . . ?
Cl1 Ir1 C15 C14 -94.3(2) . . . . ?
C2 Ir1 C15 C20 127.2(5) . . . . ?
N2 Ir1 C15 C20 -69.3(5) . . . . ?
C17 Ir1 C15 C20 -158.9(5) . . . . ?
C13 Ir1 C15 C20 157.0(5) . . . . ?
C14 Ir1 C15 C20 118.0(5) . . . . ?
C16 Ir1 C15 C20 -122.5(5) . . . . ?
Cl1 Ir1 C15 C20 23.7(4) . . . . ?
C14 C15 C16 C17 -0.3(5) . . . . ?
C20 C15 C16 C17 -178.9(4) . . . . ?
Ir1 C15 C16 C17 57.2(3) . . . . ?
C14 C15 C16 C21 -179.8(4) . . . . ?
C20 C15 C16 C21 1.6(7) . . . . ?
Ir1 C15 C16 C21 -122.2(5) . . . . ?
C14 C15 C16 Ir1 -57.5(3) . . . . ?
C20 C15 C16 Ir1 123.8(5) . . . . ?
C2 Ir1 C16 C15 136.7(3) . . . . ?
N2 Ir1 C16 C15 -135.1(3) . . . . ?
C17 Ir1 C16 C15 120.5(4) . . . . ?
C13 Ir1 C16 C15 80.8(3) . . . . ?
C14 Ir1 C16 C15 37.4(3) . . . . ?
Cl1 Ir1 C16 C15 -43.4(3) . . . . ?
C2 Ir1 C16 C17 16.2(4) . . . . ?
N2 Ir1 C16 C17 104.4(3) . . . . ?
C13 Ir1 C16 C17 -39.7(3) . . . . ?
C14 Ir1 C16 C17 -83.1(3) . . . . ?
C15 Ir1 C16 C17 -120.5(4) . . . . ?
Cl1 Ir1 C16 C17 -163.8(2) . . . . ?
C2 Ir1 C16 C21 -102.3(5) . . . . ?
N2 Ir1 C16 C21 -14.0(4) . . . . ?
C17 Ir1 C16 C21 -118.5(5) . . . . ?
C13 Ir1 C16 C21 -158.2(5) . . . . ?
C14 Ir1 C16 C21 158.4(5) . . . . ?
C15 Ir1 C16 C21 121.0(5) . . . . ?
Cl1 Ir1 C16 C21 77.7(4) . . . . ?
C15 C16 C17 C13 3.2(5) . . . . ?
C21 C16 C17 C13 -177.4(4) . . . . ?
Ir1 C16 C17 C13 63.8(3) . . . . ?
C15 C16 C17 C22 173.7(4) . . . . ?
C21 C16 C17 C22 -6.8(7) . . . . ?
Ir1 C16 C17 C22 -125.7(5) . . . . ?
C15 C16 C17 Ir1 -60.6(3) . . . . ?
C21 C16 C17 Ir1 118.9(4) . . . . ?
C14 C13 C17 C16 -4.8(5) . . . . ?
C18 C13 C17 C16 173.3(4) . . . . ?
Ir1 C13 C17 C16 -66.4(3) . . . . ?
C14 C13 C17 C22 -175.5(4) . . . . ?
C18 C13 C17 C22 2.7(7) . . . . ?
Ir1 C13 C17 C22 123.0(4) . . . . ?
C14 C13 C17 Ir1 61.6(3) . . . . ?
C18 C13 C17 Ir1 -120.3(5) . . . . ?
C2 Ir1 C17 C16 -170.2(3) . . . . ?
N2 Ir1 C17 C16 -81.0(3) . . . . ?
C13 Ir1 C17 C16 115.2(4) . . . . ?
C14 Ir1 C17 C16 77.9(3) . . . . ?
C15 Ir1 C17 C16 34.9(2) . . . . ?
Cl1 Ir1 C17 C16 43.0(6) . . . . ?
C2 Ir1 C17 C13 74.6(3) . . . . ?
N2 Ir1 C17 C13 163.8(2) . . . . ?
C14 Ir1 C17 C13 -37.3(2) . . . . ?
C16 Ir1 C17 C13 -115.2(4) . . . . ?
C15 Ir1 C17 C13 -80.2(3) . . . . ?
Cl1 Ir1 C17 C13 -72.1(5) . . . . ?
C2 Ir1 C17 C22 -46.0(5) . . . . ?
N2 Ir1 C17 C22 43.2(5) . . . . ?
C13 Ir1 C17 C22 -120.6(5) . . . . ?
C14 Ir1 C17 C22 -157.8(5) . . . . ?
C16 Ir1 C17 C22 124.3(6) . . . . ?
C15 Ir1 C17 C22 159.2(5) . . . . ?
Cl1 Ir1 C17 C22 167.3(3) . . . . ?
